data_7205709
loop_
_publ_author_name
'Chen, Zhenxia'
'Ling, Yun'
'Yang, Haiyang'
'Guo, Yufen'
'Weng, Linhong'
'Zhou, Yaming'

_publ_section_title
;
 Two-step synthesis, structure and adsorption property of a dynamic
 zinc phosphonocarboxylate framework
;
_journal_issue 10
_journal_name_full CrystEngComm
_journal_page_first 3378
_journal_paper_doi 10.1039/c0ce00687d
_journal_volume 13
_journal_year 2011
_chemical_formula_sum 'C10.5 H19.5 N1.5 O7.5 P Zn'
_chemical_formula_weight 383.12
_chemical_name_systematic
;
?
;
_space_group_IT_number 15
_symmetry_cell_setting monoclinic
_symmetry_space_group_name_Hall '-C 2yc'
_symmetry_space_group_name_H-M 'C 1 2/c 1'
_atom_sites_solution_hydrogens geom
_atom_sites_solution_primary direct
_atom_sites_solution_secondary difmap
_audit_creation_method SHELXL-97
_cell_angle_alpha 90.00
_cell_angle_beta 124.353(10)
_cell_angle_gamma 90.00
_cell_formula_units_Z 8
_cell_length_a 18.372(8)
_cell_length_b 19.143(8)
_cell_length_c 10.534(5)
_cell_measurement_reflns_used 957
_cell_measurement_temperature 293(2)
_cell_measurement_theta_max 27.007
_cell_measurement_theta_min 3.165
_cell_volume 3059(2)
_computing_cell_refinement 'Bruker SMART'
_computing_data_collection 'Bruker SMART'
_computing_data_reduction 'Bruker SHELXTL'
_computing_molecular_graphics 'Bruker SHELXTL'
_computing_publication_material 'Bruker SHELXTL'
_computing_structure_refinement 'SHELXL-97 (Sheldrick, 1997)'
_computing_structure_solution 'SHELXS-97 (Sheldrick, 1990)'
_diffrn_ambient_temperature 293(2)
_diffrn_measured_fraction_theta_full 0.999
_diffrn_measured_fraction_theta_max 0.999
_diffrn_measurement_device_type 'CCD area detector'
_diffrn_measurement_method 'phi and omega scans'
_diffrn_radiation_monochromator graphite
_diffrn_radiation_source 'fine-focus sealed tube'
_diffrn_radiation_type MoK\a
_diffrn_radiation_wavelength 0.71073
_diffrn_reflns_av_R_equivalents 0.0387
_diffrn_reflns_av_sigmaI/netI 0.0386
_diffrn_reflns_limit_h_max 21
_diffrn_reflns_limit_h_min -21
_diffrn_reflns_limit_k_max 16
_diffrn_reflns_limit_k_min -22
_diffrn_reflns_limit_l_max 12
_diffrn_reflns_limit_l_min -12
_diffrn_reflns_number 6145
_diffrn_reflns_theta_full 25.00
_diffrn_reflns_theta_max 25.00
_diffrn_reflns_theta_min 1.71
_exptl_absorpt_coefficient_mu 1.746
_exptl_absorpt_correction_T_max 0.7797
_exptl_absorpt_correction_T_min 0.6693
_exptl_absorpt_correction_type multi-scan
_exptl_absorpt_process_details sadabs
_exptl_crystal_colour colorless
_exptl_crystal_density_diffrn 1.664
_exptl_crystal_density_method 'not measured'
_exptl_crystal_description block
_exptl_crystal_F_000 1584
_exptl_crystal_size_max 0.25
_exptl_crystal_size_mid 0.20
_exptl_crystal_size_min 0.15
_refine_diff_density_max 1.019
_refine_diff_density_min -0.574
_refine_diff_density_rms 0.105
_refine_ls_extinction_method none
_refine_ls_goodness_of_fit_ref 1.070
_refine_ls_hydrogen_treatment constr
_refine_ls_matrix_type full
_refine_ls_number_parameters 209
_refine_ls_number_reflns 2686
_refine_ls_number_restraints 13
_refine_ls_restrained_S_all 1.093
_refine_ls_R_factor_all 0.0537
_refine_ls_R_factor_gt 0.0408
_refine_ls_shift/su_max 0.001
_refine_ls_shift/su_mean 0.000
_refine_ls_structure_factor_coef Fsqd
_refine_ls_weighting_details 'calc w=1/[\s^2^(Fo^2^)+(0.0724P)^2^+3.5286P] where P=(Fo^2^+2Fc^2^)/3'
_refine_ls_weighting_scheme calc
_refine_ls_wR_factor_gt 0.1098
_refine_ls_wR_factor_ref 0.1204
_reflns_number_gt 2166
_reflns_number_total 2686
_reflns_threshold_expression >2sigma(I)
_cod_data_source_file c0ce00687d.txt
_cod_data_source_block a00911a
_cod_depositor_comments
;
The following automatic conversions were performed:
'_symmetry_cell_setting' value 'Monoclinic' changed to 'monoclinic'
according to '/home/saulius/struct/CIF-dictionaries/cif_core.dic'
dictionary named 'cif_core.dic' version 2.4.1 from 2010-06-29.

Automatic conversion script
Id: cif_fix_enum 1555 2011-01-17 13:19:09Z saulius 
;
_cod_original_sg_symbol_H-M C2/c
_cod_original_formula_sum 'C10.50 H19.50 N1.50 O7.50 P Zn'
_cod_database_code 7205709

loop_
_symmetry_equiv_pos_as_xyz
'x, y, z'
'-x, y, -z+1/2'
'x+1/2, y+1/2, z'
'-x+1/2, y+1/2, -z+1/2'
'-x, -y, -z'
'x, -y, z-1/2'
'-x+1/2, -y+1/2, -z'
'x+1/2, -y+1/2, z-1/2'

loop_
_atom_site_label
_atom_site_type_symbol
_atom_site_fract_x
_atom_site_fract_y
_atom_site_fract_z
_atom_site_U_iso_or_equiv
_atom_site_adp_type
_atom_site_occupancy
_atom_site_symmetry_multiplicity
_atom_site_calc_flag
_atom_site_refinement_flags
_atom_site_disorder_assembly
_atom_site_disorder_group
Zn1 Zn 0.60731(3) 0.55123(2) 0.49305(5) 0.02652(18) Uani 1 1 d . . .
P1 P 0.39324(6) 0.56333(5) 0.30395(11) 0.0260(2) Uani 1 1 d . . .
O1 O 0.48964(16) 0.57263(14) 0.4161(3) 0.0366(7) Uani 1 1 d . . .
O2 O 0.36965(17) 0.52680(14) 0.1583(3) 0.0327(6) Uani 1 1 d . . .
O3 O 0.34940(16) 0.52721(14) 0.3706(3) 0.0306(6) Uani 1 1 d . . .
O4 O 0.29414(19) 0.90542(15) 0.1631(3) 0.0448(8) Uani 1 1 d . . .
O5 O 0.16642(18) 0.86179(14) 0.0905(3) 0.0385(7) Uani 1 1 d . . .
C1 C 0.3486(2) 0.64982(19) 0.2559(4) 0.0278(8) Uani 1 1 d . . .
C2 C 0.4033(3) 0.7059(2) 0.2879(6) 0.0488(12) Uani 1 1 d . . .
H2 H 0.4632 0.6986 0.3343 0.059 Uiso 1 1 calc R . .
C3 C 0.3702(3) 0.7719(2) 0.2523(6) 0.0504(12) Uani 1 1 d . . .
H3 H 0.4078 0.8093 0.2738 0.060 Uiso 1 1 calc R . .
C4 C 0.2824(2) 0.78383(19) 0.1852(4) 0.0296(8) Uani 1 1 d . . .
C5 C 0.2283(2) 0.7285(2) 0.1517(5) 0.0327(9) Uani 1 1 d . . .
H5 H 0.1682 0.7359 0.1043 0.039 Uiso 1 1 calc R . .
C6 C 0.2609(2) 0.6620(2) 0.1867(5) 0.0318(9) Uani 1 1 d . . .
H6 H 0.2229 0.6247 0.1629 0.038 Uiso 1 1 calc R . .
C7 C 0.2466(3) 0.8560(2) 0.1443(4) 0.0321(9) Uani 1 1 d . . .
N1 N 0.2167(4) 0.4481(2) -0.0386(6) 0.0682(14) Uani 1 1 d . . .
H1A H 0.2631 0.4772 0.0002 0.082 Uiso 1 1 calc R . .
H1B H 0.1863 0.4504 -0.1418 0.082 Uiso 1 1 calc R . .
C9 C 0.1618(4) 0.4718(4) 0.0073(7) 0.0717(16) Uani 1 1 d . . .
H9A H 0.1435 0.5189 -0.0275 0.107 Uiso 1 1 calc R . .
H9B H 0.1938 0.4703 0.1174 0.107 Uiso 1 1 calc R . .
H9C H 0.1108 0.4423 -0.0369 0.107 Uiso 1 1 calc R . .
C8 C 0.2490(4) 0.3779(4) 0.0096(7) 0.0767(17) Uani 1 1 d . . .
H8A H 0.2856 0.3656 -0.0253 0.115 Uiso 1 1 calc R . .
H8B H 0.2001 0.3462 -0.0336 0.115 Uiso 1 1 calc R . .
H8C H 0.2828 0.3752 0.1197 0.115 Uiso 1 1 calc R . .
O7 O 0.0730(3) 0.5876(3) 0.1483(5) 0.0980(15) Uani 1 1 d . . .
H7A H 0.0388 0.5914 0.0495 0.147 Uiso 1 1 d R . .
H7B H 0.0516 0.6159 0.1808 0.147 Uiso 1 1 d R . .
O8 O 0.4653(3) 0.9375(2) 0.3413(5) 0.0858(14) Uani 1 1 d . . .
H8D H 0.4676 0.9817 0.3300 0.129 Uiso 1 1 d R . .
H8E H 0.4904 0.9064 0.3211 0.129 Uiso 1 1 d R . .
N2 N 0.9610(7) 0.7603(7) 0.2939(13) 0.142(7) Uani 0.50 1 d PD . .
O9 O 1.0000 0.8732(5) 0.2500 0.172(4) Uani 1 2 d SD . .
C10 C 0.886(2) 0.7720(16) 0.272(7) 0.43(4) Uani 0.50 1 d PDU . .
C11 C 0.9753(9) 0.6893(5) 0.2625(16) 0.074(4) Uani 0.50 1 d PD . .
C12 C 1.0000 0.8011(3) 0.2500 0.0418(14) Uani 1 2 d SD . .

loop_
_atom_site_aniso_label
_atom_site_aniso_U_11
_atom_site_aniso_U_22
_atom_site_aniso_U_33
_atom_site_aniso_U_23
_atom_site_aniso_U_13
_atom_site_aniso_U_12
Zn1 0.0203(3) 0.0226(3) 0.0272(3) 0.00111(16) 0.0077(2) -0.00045(15)
P1 0.0200(5) 0.0239(5) 0.0262(5) 0.0027(4) 0.0083(4) 0.0037(3)
O1 0.0205(13) 0.0341(15) 0.0401(16) 0.0020(12) 0.0079(12) 0.0052(11)
O2 0.0377(15) 0.0276(14) 0.0307(15) -0.0006(11) 0.0180(13) -0.0001(12)
O3 0.0278(13) 0.0279(13) 0.0324(14) 0.0076(11) 0.0148(12) 0.0056(11)
O4 0.0411(17) 0.0290(16) 0.0482(19) 0.0041(13) 0.0155(15) 0.0043(13)
O5 0.0352(16) 0.0301(14) 0.0418(17) 0.0093(12) 0.0167(13) 0.0128(12)
C1 0.0262(18) 0.0241(18) 0.0284(19) 0.0035(15) 0.0125(16) 0.0046(14)
C2 0.022(2) 0.031(2) 0.074(3) 0.005(2) 0.016(2) 0.0052(16)
C3 0.035(2) 0.028(2) 0.074(3) 0.002(2) 0.022(2) -0.0022(17)
C4 0.033(2) 0.0270(19) 0.0268(19) 0.0040(15) 0.0155(17) 0.0068(15)
C5 0.0240(19) 0.031(2) 0.040(2) 0.0040(17) 0.0162(18) 0.0073(15)
C6 0.0274(19) 0.027(2) 0.037(2) 0.0029(16) 0.0157(17) -0.0003(15)
C7 0.036(2) 0.030(2) 0.024(2) 0.0029(16) 0.0127(18) 0.0069(17)
N1 0.085(4) 0.060(3) 0.061(3) -0.002(2) 0.042(3) -0.022(2)
C9 0.057(3) 0.089(4) 0.059(4) 0.001(3) 0.027(3) -0.007(3)
C8 0.070(4) 0.092(5) 0.058(4) 0.006(3) 0.030(3) -0.003(3)
O7 0.069(3) 0.120(4) 0.074(3) 0.017(3) 0.022(2) -0.010(3)
O8 0.063(3) 0.084(3) 0.076(3) 0.005(2) 0.018(2) -0.018(2)
N2 0.073(8) 0.212(17) 0.067(8) 0.071(9) -0.006(6) -0.074(9)
O9 0.182(10) 0.116(8) 0.174(10) 0.000 0.074(8) 0.000
C10 0.43(4) 0.42(4) 0.42(4) 0.003(10) 0.24(2) 0.000(10)
C11 0.097(11) 0.039(5) 0.081(8) 0.014(6) 0.047(8) -0.027(6)
C12 0.044(3) 0.037(3) 0.041(3) 0.000 0.022(3) 0.000

loop_
_atom_type_symbol
_atom_type_description
_atom_type_scat_dispersion_real
_atom_type_scat_dispersion_imag
_atom_type_scat_source
C C 0.0033 0.0016 'International Tables Vol C Tables 4.2.6.8 and 6.1.1.4'
H H 0.0000 0.0000 'International Tables Vol C Tables 4.2.6.8 and 6.1.1.4'
N N 0.0061 0.0033 'International Tables Vol C Tables 4.2.6.8 and 6.1.1.4'
O O 0.0106 0.0060 'International Tables Vol C Tables 4.2.6.8 and 6.1.1.4'
P P 0.1023 0.0942 'International Tables Vol C Tables 4.2.6.8 and 6.1.1.4'
Zn Zn 0.2839 1.4301 'International Tables Vol C Tables 4.2.6.8 and 6.1.1.4'

loop_
_geom_angle_atom_site_label_1
_geom_angle_atom_site_label_2
_geom_angle_atom_site_label_3
_geom_angle
_geom_angle_site_symmetry_1
_geom_angle_site_symmetry_3
_geom_angle_publ_flag
O1 Zn1 O3 112.66(12) . 5_666 ?
O1 Zn1 O2 115.69(12) . 2_655 ?
O3 Zn1 O2 103.82(12) 5_666 2_655 ?
O1 Zn1 O5 101.89(12) . 8_566 ?
O3 Zn1 O5 113.93(13) 5_666 8_566 ?
O2 Zn1 O5 109.19(12) 2_655 8_566 ?
O1 P1 O3 113.39(17) . . ?
O1 P1 O2 113.18(17) . . ?
O3 P1 O2 109.83(16) . . ?
O1 P1 C1 105.35(17) . . ?
O3 P1 C1 106.08(16) . . ?
O2 P1 C1 108.56(16) . . ?
P1 O1 Zn1 152.2(2) . . ?
P1 O2 Zn1 131.16(17) . 2_655 ?
P1 O3 Zn1 127.35(15) . 5_666 ?
C7 O5 Zn1 118.8(3) . 8_465 ?
C6 C1 C2 118.5(3) . . ?
C6 C1 P1 121.7(3) . . ?
C2 C1 P1 119.9(3) . . ?
C3 C2 C1 120.5(4) . . ?
C3 C2 H2 119.8 . . ?
C1 C2 H2 119.8 . . ?
C2 C3 C4 120.8(4) . . ?
C2 C3 H3 119.6 . . ?
C4 C3 H3 119.6 . . ?
C5 C4 C3 118.8(4) . . ?
C5 C4 C7 120.7(3) . . ?
C3 C4 C7 120.5(4) . . ?
C4 C5 C6 120.8(4) . . ?
C4 C5 H5 119.6 . . ?
C6 C5 H5 119.6 . . ?
C1 C6 C5 120.7(4) . . ?
C1 C6 H6 119.6 . . ?
C5 C6 H6 119.6 . . ?
O4 C7 O5 123.7(4) . . ?
O4 C7 C4 120.8(4) . . ?
O5 C7 C4 115.5(4) . . ?
C9 N1 C8 114.1(5) . . ?
C9 N1 H1A 108.7 . . ?
C8 N1 H1A 108.7 . . ?
C9 N1 H1B 108.7 . . ?
C8 N1 H1B 108.7 . . ?
H1A N1 H1B 107.6 . . ?
N1 C9 H9A 109.5 . . ?
N1 C9 H9B 109.5 . . ?
H9A C9 H9B 109.5 . . ?
N1 C9 H9C 109.5 . . ?
H9A C9 H9C 109.5 . . ?
H9B C9 H9C 109.5 . . ?
N1 C8 H8A 109.5 . . ?
N1 C8 H8B 109.5 . . ?
H8A C8 H8B 109.5 . . ?
N1 C8 H8C 109.5 . . ?
H8A C8 H8C 109.5 . . ?
H8B C8 H8C 109.5 . . ?
H7A O7 H7B 104.1 . . ?
H8D O8 H8E 125.3 . . ?
C10 N2 C12 125.4(18) . . ?
C10 N2 C11 115.9(17) . . ?
C12 N2 C11 105.8(11) . . ?
C11 C11 N2 109.9(6) 2_755 . ?
N2 C12 N2 106.6(15) 2_755 . ?
N2 C12 O9 126.7(8) 2_755 . ?
N2 C12 O9 126.7(8) . . ?

loop_
_geom_bond_atom_site_label_1
_geom_bond_atom_site_label_2
_geom_bond_distance
_geom_bond_site_symmetry_2
_geom_bond_publ_flag
Zn1 O1 1.876(3) . ?
Zn1 O3 1.913(3) 5_666 ?
Zn1 O2 1.924(3) 2_655 ?
Zn1 O5 1.936(3) 8_566 ?
P1 O1 1.484(3) . ?
P1 O3 1.502(3) . ?
P1 O2 1.510(3) . ?
P1 C1 1.789(4) . ?
O2 Zn1 1.924(3) 2_655 ?
O3 Zn1 1.913(3) 5_666 ?
O4 C7 1.227(5) . ?
O5 C7 1.249(5) . ?
O5 Zn1 1.936(3) 8_465 ?
C1 C6 1.362(5) . ?
C1 C2 1.376(6) . ?
C2 C3 1.359(6) . ?
C2 H2 0.9300 . ?
C3 C4 1.366(6) . ?
C3 H3 0.9300 . ?
C4 C5 1.357(6) . ?
C4 C7 1.485(5) . ?
C5 C6 1.366(5) . ?
C5 H5 0.9300 . ?
C6 H6 0.9300 . ?
N1 C9 1.417(7) . ?
N1 C8 1.441(7) . ?
N1 H1A 0.9000 . ?
N1 H1B 0.9000 . ?
C9 H9A 0.9600 . ?
C9 H9B 0.9600 . ?
C9 H9C 0.9600 . ?
C8 H8A 0.9600 . ?
C8 H8B 0.9600 . ?
C8 H8C 0.9600 . ?
O7 H7A 0.8635 . ?
O7 H7B 0.8465 . ?
O8 H8D 0.8577 . ?
O8 H8E 0.8504 . ?
N2 C10 1.281(16) . ?
N2 C12 1.308(9) . ?
N2 C11 1.457(15) . ?
O9 C12 1.380(10) . ?
C11 C11 1.08(2) 2_755 ?
C12 N2 1.308(10) 2_755 ?

loop_
_geom_hbond_atom_site_label_D
_geom_hbond_atom_site_label_H
_geom_hbond_atom_site_label_A
_geom_hbond_distance_DH
_geom_hbond_distance_HA
_geom_hbond_distance_DA
_geom_hbond_angle_DHA
_geom_hbond_site_symmetry_A
N1 H1B O7 0.90 2.13 2.913(7) 144.4 6_565
N1 H1A O3 0.90 2.61 3.116(6) 116.1 6_565
N1 H1A O2 0.90 1.96 2.808(6) 157.4 .
